data_1563763
loop_
_publ_author_name
'Song, Xue-Qin'
'Wen, Xiao-Guang'
'Liu, Wei-Sheng'
'Wang, Da-Qi'

_publ_section_title
;
 Synthesis, structure and luminescence properties of lanthanide complex
 with a new tetrapodal ligand featuring salicylamide arms
;
_journal_issue 1
_journal_name_full 'Journal of Solid State Chemistry'
_journal_page_first 1
_journal_page_last 9
_journal_paper_doi 10.1016/j.jssc.2009.07.062
_journal_volume 183
_journal_year 2010
_chemical_formula_sum 'C53.5 H54 Dy N7 O23.5'
_chemical_formula_weight 1333.54
_space_group_IT_number 14
_space_group_name_Hall '-P 2yn'
_space_group_name_H-M_alt 'P 1 21/n 1'
_symmetry_cell_setting monoclinic
_symmetry_space_group_name_H-M 'P 1 21/n 1'
_atom_sites_solution_hydrogens geom
_atom_sites_solution_primary direct
_atom_sites_solution_secondary difmap
_audit_creation_method SHELXL-97
_cell_angle_alpha 90.00
_cell_angle_beta 95.776(2)
_cell_angle_gamma 90.00
_cell_formula_units_Z 4
_cell_length_a 15.415(2)
_cell_length_b 21.437(3)
_cell_length_c 17.506(3)
_cell_measurement_reflns_used 8604
_cell_measurement_temperature 298(2)
_cell_measurement_theta_max 24.726
_cell_measurement_theta_min 2.318
_cell_volume 5755.5(15)
_computing_cell_refinement 'Bruker SMART'
_computing_data_collection 'Bruker SMART'
_computing_data_reduction 'Bruker SAINT'
_computing_molecular_graphics 'Bruker SHELXTL'
_computing_publication_material 'Bruker SHELXTL'
_computing_structure_refinement 'SHELXL-97 (Sheldrick, 1997)'
_computing_structure_solution 'SHELXS-97 (Sheldrick, 1990)'
_diffrn_ambient_temperature 298(2)
_diffrn_measured_fraction_theta_full 1.000
_diffrn_measured_fraction_theta_max 1.000
_diffrn_measurement_device_type 'CCD area detector'
_diffrn_measurement_method 'phi and omega scans'
_diffrn_radiation_monochromator graphite
_diffrn_radiation_source 'fine-focus sealed tube'
_diffrn_radiation_type MoK\a
_diffrn_radiation_wavelength 0.71073
_diffrn_reflns_av_R_equivalents 0.0413
_diffrn_reflns_av_sigmaI/netI 0.0497
_diffrn_reflns_limit_h_max 18
_diffrn_reflns_limit_h_min -16
_diffrn_reflns_limit_k_max 25
_diffrn_reflns_limit_k_min -22
_diffrn_reflns_limit_l_max 20
_diffrn_reflns_limit_l_min -20
_diffrn_reflns_number 29722
_diffrn_reflns_theta_full 25.01
_diffrn_reflns_theta_max 25.01
_diffrn_reflns_theta_min 1.51
_exptl_absorpt_coefficient_mu 1.387
_exptl_absorpt_correction_T_max 0.6070
_exptl_absorpt_correction_T_min 0.5214
_exptl_absorpt_correction_type multi-scan
_exptl_absorpt_process_details sadabs
_exptl_crystal_colour colorless
_exptl_crystal_density_diffrn 1.539
_exptl_crystal_density_method 'not measured'
_exptl_crystal_description block
_exptl_crystal_F_000 2712
_exptl_crystal_size_max 0.54
_exptl_crystal_size_mid 0.43
_exptl_crystal_size_min 0.40
_refine_diff_density_max 1.318
_refine_diff_density_min -0.663
_refine_diff_density_rms 0.113
_refine_ls_extinction_method none
_refine_ls_goodness_of_fit_ref 1.000
_refine_ls_hydrogen_treatment constr
_refine_ls_matrix_type full
_refine_ls_number_parameters 827
_refine_ls_number_reflns 10149
_refine_ls_number_restraints 513
_refine_ls_restrained_S_all 0.998
_refine_ls_R_factor_all 0.0825
_refine_ls_R_factor_gt 0.0485
_refine_ls_shift/su_max 0.000
_refine_ls_shift/su_mean 0.000
_refine_ls_structure_factor_coef Fsqd
_refine_ls_weighting_details 'calc w=1/[\s^2^(Fo^2^)+(0.1035P)^2^+12.9855P] where P=(Fo^2^+2Fc^2^)/3'
_refine_ls_weighting_scheme calc
_refine_ls_wR_factor_gt 0.1374
_refine_ls_wR_factor_ref 0.1743
_reflns_number_gt 7051
_reflns_number_total 10149
_reflns_threshold_expression >2sigma(I)
_cod_data_source_file JSSC-2010-183-1.cif
_cod_data_source_block 061113c
_cod_depositor_comments
;
The following automatic conversions were performed:

data item '_symmetry_cell_setting' value 'Monoclinic' was changed to
'monoclinic' in accordance with the built-in table derived from the
CIF Core dictionary named 'cif_core.dic' version 2.4.5 last updated
on 2014-11-21.

Automatic conversion script
Id: cif_fix_values 8369 2020-08-20 11:38:08Z andrius 
;
_cod_original_cell_volume 5755.4(14)
_cod_original_sg_symbol_H-M P2(1)/n
_cod_original_formula_sum 'C53.50 H54 Dy N7 O23.50'
_cod_database_code 1563763

loop_
_symmetry_equiv_pos_as_xyz
'x, y, z'
'-x+1/2, y+1/2, -z+1/2'
'-x, -y, -z'
'x-1/2, -y-1/2, z-1/2'

loop_
_atom_site_label
_atom_site_type_symbol
_atom_site_fract_x
_atom_site_fract_y
_atom_site_fract_z
_atom_site_U_iso_or_equiv
_atom_site_adp_type
_atom_site_occupancy
_atom_site_symmetry_multiplicity
_atom_site_calc_flag
_atom_site_refinement_flags
_atom_site_disorder_assembly
_atom_site_disorder_group
Dy1 Dy 0.40921(2) 0.061896(14) 0.851729(17) 0.04112(14) Uani 1 1 d . . .
N1 N 0.4694(4) 0.2520(2) 0.9363(3) 0.0426(13) Uani 1 1 d . . .
H1 H 0.4597 0.2898 0.9494 0.051 Uiso 1 1 calc R . .
N2 N 0.4884(4) 0.5803(3) 0.8840(4) 0.0597(18) Uani 1 1 d . . .
H2 H 0.4858 0.5452 0.8601 0.072 Uiso 1 1 calc R . .
N3 N 0.7840(6) 0.3921(5) 0.7019(8) 0.133(5) Uani 1 1 d . . .
H3 H 0.7570 0.3815 0.7405 0.160 Uiso 0.529(11) 1 calc PR A 1
H3' H 0.7318 0.3898 0.7150 0.160 Uiso 0.471(11) 1 d PR A 2
N4 N 0.3279(4) 0.4065(3) 0.5554(3) 0.0537(15) Uani 1 1 d . . .
H4 H 0.3768 0.3979 0.5814 0.064 Uiso 1 1 calc R . .
N5 N 0.4702(6) 0.0835(4) 0.7064(5) 0.079(2) Uani 1 1 d . . .
N6 N 0.4429(4) -0.0704(3) 0.8636(5) 0.0593(18) Uani 1 1 d . . .
N7 N 0.2296(4) 0.0404(3) 0.7966(3) 0.0478(14) Uani 1 1 d . . .
O1 O 0.4124(3) 0.34002(19) 0.8208(2) 0.0381(10) Uani 1 1 d . . .
O2 O 0.5563(3) 0.46230(19) 0.8729(2) 0.0393(10) Uani 1 1 d . . .
O3 O 0.6235(3) 0.3447(2) 0.6960(2) 0.0435(11) Uani 1 1 d . . .
O4 O 0.4673(3) 0.45417(19) 0.6407(2) 0.0411(10) Uani 1 1 d . . .
O5 O 0.4173(3) 0.1669(2) 0.8718(3) 0.0479(11) Uani 1 1 d . . .
O6 O 0.6834(4) 0.2766(2) 0.9398(3) 0.0659(15) Uani 1 1 d . . .
O7 O 0.5431(4) 0.6353(3) 0.9838(3) 0.0787(18) Uani 1 1 d . . .
O8 O 0.5143(6) 0.6647(4) 0.7433(5) 0.119(2) Uani 1 1 d U . .
O9 O 0.8510(4) 0.3698(4) 0.6015(5) 0.118(3) Uani 1 1 d . . .
O10 O 0.7449(12) 0.5504(7) 0.7118(9) 0.115(3) Uani 0.529(11) 1 d PDU A 1
O10' O 0.7849(10) 0.5283(7) 0.6871(9) 0.101(3) Uani 0.471(11) 1 d PDU A 2
O11 O 0.2440(4) 0.4756(3) 0.4897(3) 0.0621(14) Uani 1 1 d . . .
O12 O 0.3566(4) 0.2685(3) 0.5564(5) 0.099(2) Uani 1 1 d . . .
O13 O 0.3913(4) 0.0713(3) 0.7135(3) 0.0759(17) Uani 1 1 d . . .
O14 O 0.5196(4) 0.0872(3) 0.7683(4) 0.0718(16) Uani 1 1 d . . .
O15 O 0.4969(6) 0.0916(5) 0.6442(4) 0.134(3) Uani 1 1 d . . .
O16 O 0.4558(4) -0.0403(3) 0.8037(3) 0.0650(15) Uani 1 1 d . . .
O17 O 0.4247(4) -0.0372(2) 0.9192(3) 0.0598(13) Uani 1 1 d . . .
O18 O 0.4447(5) -0.1268(3) 0.8672(5) 0.101(2) Uani 1 1 d . . .
O19 O 0.2813(3) -0.0030(2) 0.8164(3) 0.0613(14) Uani 1 1 d . . .
O20 O 0.2591(3) 0.0949(2) 0.8076(3) 0.0619(14) Uani 1 1 d . . .
O21 O 0.1556(3) 0.0312(3) 0.7678(3) 0.0648(14) Uani 1 1 d . . .
O22 O 0.5506(4) 0.0645(2) 0.9249(3) 0.0646(15) Uani 1 1 d . . .
H55 H 0.5492 0.0292 0.9468 0.097 Uiso 1 1 d R . .
H56 H 0.5790 0.0607 0.8860 0.097 Uiso 1 1 d R . .
O23 O 0.3573(4) 0.0700(2) 0.9710(3) 0.0623(15) Uani 1 1 d . . .
H57 H 0.3319 0.0378 0.9863 0.093 Uiso 1 1 d R . .
H58 H 0.3521 0.0979 1.0047 0.093 Uiso 1 1 d R . .
O24 O 0.502(2) 0.0576(9) 0.4502(13) 0.195(10) Uani 0.50 1 d PDU . .
H24 H 0.4582 0.0784 0.4536 0.293 Uiso 0.50 1 calc PR . .
C1 C 0.5143(4) 0.4007(3) 0.7592(3) 0.0315(13) Uani 1 1 d . . .
C2 C 0.4190(4) 0.3952(3) 0.7758(3) 0.0351(13) Uani 1 1 d . . .
H2A H 0.4020 0.4316 0.8038 0.042 Uiso 1 1 calc R . .
H2B H 0.3812 0.3922 0.7282 0.042 Uiso 1 1 calc R . .
C3 C 0.5747(4) 0.4057(3) 0.8339(3) 0.0345(13) Uani 1 1 d . . .
H3A H 0.5660 0.3702 0.8665 0.041 Uiso 1 1 calc R . .
H3B H 0.6350 0.4057 0.8225 0.041 Uiso 1 1 calc R . .
C4 C 0.5373(4) 0.3399(3) 0.7181(4) 0.0355(14) Uani 1 1 d . . .
H4A H 0.5335 0.3046 0.7523 0.043 Uiso 1 1 calc R . .
H4B H 0.4963 0.3334 0.6731 0.043 Uiso 1 1 calc R . .
C5 C 0.5260(4) 0.4576(3) 0.7103(4) 0.0363(14) Uani 1 1 d . . .
H5A H 0.5140 0.4949 0.7387 0.044 Uiso 1 1 calc R . .
H5B H 0.5857 0.4597 0.6976 0.044 Uiso 1 1 calc R . .
C6 C 0.4090(4) 0.2226(3) 0.8902(3) 0.0349(14) Uani 1 1 d . . .
C7 C 0.3282(4) 0.2585(3) 0.8637(4) 0.0359(14) Uani 1 1 d . . .
C8 C 0.3318(4) 0.3171(3) 0.8300(3) 0.0364(14) Uani 1 1 d . . .
C9 C 0.2541(4) 0.3483(3) 0.8061(4) 0.0472(16) Uani 1 1 d . . .
H9 H 0.2552 0.3874 0.7831 0.057 Uiso 1 1 calc R . .
C10 C 0.1765(5) 0.3206(4) 0.8170(5) 0.065(2) Uani 1 1 d . . .
H10 H 0.1247 0.3414 0.8017 0.078 Uiso 1 1 calc R . .
C11 C 0.1734(5) 0.2630(4) 0.8500(6) 0.073(3) Uani 1 1 d . . .
H11 H 0.1198 0.2453 0.8576 0.087 Uiso 1 1 calc R . .
C12 C 0.2480(5) 0.2315(4) 0.8715(5) 0.0553(19) Uani 1 1 d . . .
H12 H 0.2454 0.1915 0.8917 0.066 Uiso 1 1 calc R . .
C13 C 0.5518(5) 0.2225(3) 0.9659(4) 0.0499(17) Uani 1 1 d . . .
H13A H 0.5426 0.1780 0.9709 0.060 Uiso 1 1 calc R . .
H13B H 0.5699 0.2389 1.0166 0.060 Uiso 1 1 calc R . .
C14 C 0.6227(5) 0.2330(3) 0.9159(4) 0.0504(18) Uani 1 1 d . . .
C15 C 0.6418(6) 0.2084(4) 0.8492(5) 0.065(2) Uani 1 1 d . . .
H15 H 0.6107 0.1777 0.8208 0.079 Uiso 1 1 calc R . .
C16 C 0.7187(6) 0.2385(5) 0.8307(5) 0.075(3) Uani 1 1 d . . .
H16 H 0.7477 0.2316 0.7873 0.090 Uiso 1 1 calc R . .
C17 C 0.7414(6) 0.2782(5) 0.8866(6) 0.080(3) Uani 1 1 d . . .
H17 H 0.7904 0.3037 0.8893 0.096 Uiso 1 1 calc R . .
C18 C 0.5422(4) 0.5863(3) 0.9478(4) 0.0473(17) Uani 1 1 d . . .
C19 C 0.6014(4) 0.5333(3) 0.9747(4) 0.0403(15) Uani 1 1 d . . .
C20 C 0.6084(4) 0.4751(3) 0.9401(3) 0.0367(14) Uani 1 1 d . . .
C21 C 0.6684(5) 0.4326(3) 0.9724(4) 0.0503(17) Uani 1 1 d . . .
H21 H 0.6734 0.3939 0.9492 0.060 Uiso 1 1 calc R . .
C22 C 0.7215(6) 0.4466(4) 1.0392(5) 0.063(2) Uani 1 1 d . . .
H22A H 0.7608 0.4171 1.0609 0.076 Uiso 1 1 calc R . .
C23 C 0.7158(5) 0.5039(4) 1.0728(5) 0.064(2) Uani 1 1 d . . .
H23A H 0.7523 0.5140 1.1167 0.077 Uiso 1 1 calc R . .
C24 C 0.6561(5) 0.5461(4) 1.0413(4) 0.0527(19) Uani 1 1 d . . .
H24A H 0.6517 0.5846 1.0651 0.063 Uiso 1 1 calc R . .
C25 C 0.4332(5) 0.6322(4) 0.8532(5) 0.069(3) Uani 1 1 d . . .
H25A H 0.3857 0.6156 0.8185 0.083 Uiso 1 1 calc R . .
H25B H 0.4079 0.6525 0.8952 0.083 Uiso 1 1 calc R . .
C26 C 0.4806(6) 0.6787(4) 0.8121(5) 0.067(2) Uani 1 1 d U . .
C27 C 0.4991(7) 0.7368(4) 0.8293(6) 0.089(3) Uani 1 1 d U . .
H27 H 0.4845 0.7586 0.8721 0.107 Uiso 1 1 calc R . .
C28 C 0.5464(8) 0.7600(6) 0.7688(8) 0.108(3) Uani 1 1 d U . .
H28 H 0.5686 0.8002 0.7657 0.129 Uiso 1 1 calc R . .
C29 C 0.5527(9) 0.7187(6) 0.7222(8) 0.111(3) Uani 1 1 d U . .
H29 H 0.5802 0.7232 0.6776 0.133 Uiso 1 1 calc R . .
C30 C 0.7938(6) 0.3594(5) 0.6432(7) 0.083(3) Uani 1 1 d . A .
C31 C 0.7355(5) 0.3045(4) 0.6272(4) 0.059(2) Uani 1 1 d . . .
C32 C 0.6536(5) 0.2964(3) 0.6546(4) 0.0471(17) Uani 1 1 d . A .
C33 C 0.6077(6) 0.2433(4) 0.6378(5) 0.064(2) Uani 1 1 d . . .
H33 H 0.5526 0.2387 0.6545 0.077 Uiso 1 1 calc R A .
C34 C 0.6417(8) 0.1955(5) 0.5959(6) 0.096(3) Uani 1 1 d . A .
H34 H 0.6113 0.1583 0.5878 0.116 Uiso 1 1 calc R . .
C35 C 0.7202(9) 0.2035(6) 0.5665(7) 0.109(4) Uani 1 1 d . . .
H35 H 0.7416 0.1730 0.5355 0.131 Uiso 1 1 calc R A .
C36 C 0.7665(7) 0.2569(6) 0.5836(5) 0.087(3) Uani 1 1 d . A .
H36 H 0.8207 0.2616 0.5653 0.104 Uiso 1 1 calc R . .
C37 C 0.8295(12) 0.4539(8) 0.6905(12) 0.097(4) Uani 0.529(11) 1 d PDU A 1
H37A H 0.8918 0.4498 0.7041 0.116 Uiso 0.529(11) 1 calc PR A 1
H37B H 0.8195 0.4671 0.6374 0.116 Uiso 0.529(11) 1 calc PR A 1
C38 C 0.794(2) 0.4982(11) 0.7395(10) 0.095(4) Uani 0.529(11) 1 d PDU A 1
C39 C 0.8026(13) 0.4954(8) 0.8182(9) 0.099(4) Uani 0.529(11) 1 d PDU A 1
H39 H 0.8321 0.4651 0.8488 0.119 Uiso 0.529(11) 1 calc PR A 1
C40 C 0.7570(15) 0.5492(9) 0.8440(10) 0.108(4) Uani 0.529(11) 1 d PDU A 1
H40 H 0.7491 0.5587 0.8947 0.129 Uiso 0.529(11) 1 calc PR A 1
C41 C 0.7263(17) 0.5853(9) 0.7781(12) 0.106(4) Uani 0.529(11) 1 d PDU A 1
H41 H 0.6994 0.6241 0.7782 0.127 Uiso 0.529(11) 1 calc PR A 1
C37' C 0.8444(13) 0.4383(7) 0.7598(15) 0.097(4) Uani 0.471(11) 1 d PDU A 2
H37C H 0.8508 0.4216 0.8115 0.116 Uiso 0.471(11) 1 calc PR A 2
H37D H 0.9019 0.4431 0.7425 0.116 Uiso 0.471(11) 1 calc PR A 2
C38' C 0.800(3) 0.4966(13) 0.7579(12) 0.095(4) Uani 0.471(11) 1 d PDU A 2
C39' C 0.7620(16) 0.5251(10) 0.8153(10) 0.097(4) Uani 0.471(11) 1 d PDU A 2
H39' H 0.7671 0.5131 0.8666 0.116 Uiso 0.471(11) 1 calc PR A 2
C40' C 0.7126(18) 0.5768(11) 0.7827(14) 0.108(4) Uani 0.471(11) 1 d PDU A 2
H40' H 0.6749 0.6018 0.8076 0.129 Uiso 0.471(11) 1 calc PR A 2
C41' C 0.7318(16) 0.5832(9) 0.7043(13) 0.104(4) Uani 0.471(11) 1 d PDU A 2
H41' H 0.7143 0.6155 0.6709 0.125 Uiso 0.471(11) 1 calc PR A 2
C42 C 0.3137(5) 0.4635(3) 0.5285(4) 0.0475(17) Uani 1 1 d . . .
C43 C 0.3823(5) 0.5116(3) 0.5437(4) 0.0456(16) Uani 1 1 d . . .
C44 C 0.4557(5) 0.5076(3) 0.5966(3) 0.0413(15) Uani 1 1 d . . .
C45 C 0.5160(6) 0.5558(3) 0.6045(4) 0.0538(19) Uani 1 1 d . . .
H45 H 0.5651 0.5525 0.6398 0.065 Uiso 1 1 calc R . .
C46 C 0.5028(7) 0.6087(4) 0.5596(5) 0.072(3) Uani 1 1 d . . .
H46 H 0.5434 0.6409 0.5644 0.086 Uiso 1 1 calc R . .
C47 C 0.4300(7) 0.6139(4) 0.5081(5) 0.072(3) Uani 1 1 d . . .
H47 H 0.4208 0.6498 0.4784 0.086 Uiso 1 1 calc R . .
C48 C 0.3710(6) 0.5658(4) 0.5006(5) 0.063(2) Uani 1 1 d . . .
H48 H 0.3218 0.5698 0.4656 0.076 Uiso 1 1 calc R . .
C49 C 0.2622(5) 0.3577(4) 0.5417(5) 0.066(2) Uani 1 1 d . . .
H49A H 0.2524 0.3496 0.4870 0.079 Uiso 1 1 calc R . .
H49B H 0.2077 0.3723 0.5587 0.079 Uiso 1 1 calc R . .
C50 C 0.2877(6) 0.2993(4) 0.5818(5) 0.061(2) Uani 1 1 d . . .
C51 C 0.2564(8) 0.2673(5) 0.6360(6) 0.090(3) Uani 1 1 d . . .
H51 H 0.2097 0.2792 0.6625 0.108 Uiso 1 1 calc R . .
C52 C 0.3043(11) 0.2125(6) 0.6479(9) 0.126(6) Uani 1 1 d . . .
H52 H 0.2959 0.1812 0.6831 0.152 Uiso 1 1 calc R . .
C53 C 0.3640(9) 0.2141(6) 0.5989(11) 0.134(7) Uani 1 1 d . . .
H53 H 0.4051 0.1831 0.5938 0.161 Uiso 1 1 calc R . .
C54 C 0.5000 0.0000 0.5000 0.134(6) Uani 1 2 d SDU . .
H54A H 0.5394 0.0072 0.5452 0.201 Uiso 0.50 1 d PR . .
H54B H 0.5196 -0.0352 0.4725 0.201 Uiso 0.50 1 d PR . .
H54C H 0.4427 -0.0082 0.5146 0.201 Uiso 0.50 1 d PR . .

loop_
_atom_site_aniso_label
_atom_site_aniso_U_11
_atom_site_aniso_U_22
_atom_site_aniso_U_33
_atom_site_aniso_U_23
_atom_site_aniso_U_13
_atom_site_aniso_U_12
Dy1 0.0482(2) 0.02882(19) 0.0458(2) -0.00051(13) 0.00210(14) 0.00013(13)
N1 0.049(3) 0.029(3) 0.050(3) -0.007(2) 0.004(3) 0.005(2)
N2 0.054(4) 0.035(3) 0.085(5) -0.021(3) -0.014(3) 0.011(3)
N3 0.066(6) 0.097(7) 0.249(14) -0.069(8) 0.080(8) -0.035(5)
N4 0.051(4) 0.048(4) 0.059(4) 0.005(3) -0.008(3) 0.001(3)
N5 0.091(7) 0.076(5) 0.073(5) 0.012(4) 0.025(5) 0.016(5)
N6 0.046(4) 0.037(4) 0.095(5) 0.005(4) 0.010(4) 0.003(3)
N7 0.050(4) 0.047(4) 0.047(3) 0.000(3) 0.008(3) -0.006(3)
O1 0.032(2) 0.033(2) 0.050(2) 0.011(2) 0.0044(19) 0.0013(17)
O2 0.044(3) 0.029(2) 0.044(2) -0.0080(19) -0.002(2) 0.0055(19)
O3 0.039(2) 0.043(3) 0.051(3) -0.004(2) 0.013(2) 0.004(2)
O4 0.052(3) 0.033(2) 0.038(2) 0.0065(18) 0.003(2) -0.0004(19)
O5 0.053(3) 0.027(2) 0.065(3) -0.007(2) 0.012(2) 0.000(2)
O6 0.061(3) 0.050(3) 0.087(4) -0.006(3) 0.005(3) -0.001(3)
O7 0.099(5) 0.049(3) 0.082(4) -0.034(3) -0.019(3) 0.018(3)
O8 0.133(6) 0.098(5) 0.127(5) -0.022(4) 0.015(5) -0.014(4)
O9 0.066(4) 0.165(8) 0.130(6) 0.101(6) 0.043(4) 0.026(4)
O10 0.093(7) 0.105(7) 0.147(7) -0.009(6) 0.010(6) -0.017(6)
O10' 0.082(6) 0.094(7) 0.127(7) -0.007(6) 0.014(6) -0.020(6)
O11 0.064(3) 0.064(4) 0.056(3) 0.002(3) -0.004(3) 0.016(3)
O12 0.068(4) 0.068(4) 0.159(7) -0.001(5) -0.003(4) 0.005(3)
O13 0.068(4) 0.099(5) 0.061(3) 0.009(3) 0.004(3) 0.004(3)
O14 0.068(4) 0.075(4) 0.076(4) -0.007(3) 0.026(3) -0.016(3)
O15 0.155(8) 0.183(9) 0.074(5) 0.027(5) 0.063(5) 0.017(7)
O16 0.067(4) 0.051(3) 0.081(4) -0.003(3) 0.025(3) 0.007(3)
O17 0.070(4) 0.045(3) 0.064(3) 0.004(3) 0.004(3) 0.007(3)
O18 0.111(5) 0.031(3) 0.163(7) 0.008(4) 0.030(5) 0.014(3)
O19 0.062(3) 0.035(3) 0.085(4) 0.009(3) -0.002(3) -0.003(2)
O20 0.053(3) 0.038(3) 0.092(4) -0.008(3) -0.001(3) -0.005(2)
O21 0.048(3) 0.066(4) 0.078(4) 0.001(3) -0.007(3) -0.014(3)
O22 0.059(3) 0.050(3) 0.082(4) 0.014(3) -0.004(3) 0.000(2)
O23 0.087(4) 0.053(3) 0.049(3) -0.011(2) 0.020(3) -0.018(3)
O24 0.214(13) 0.194(13) 0.173(12) -0.049(9) -0.004(9) -0.005(9)
C1 0.032(3) 0.023(3) 0.040(3) 0.001(2) 0.005(3) 0.002(2)
C2 0.038(3) 0.030(3) 0.037(3) 0.001(3) 0.001(3) 0.002(3)
C3 0.038(3) 0.027(3) 0.038(3) -0.004(3) 0.004(3) 0.004(3)
C4 0.032(3) 0.033(3) 0.042(3) -0.002(3) 0.004(3) 0.001(3)
C5 0.037(3) 0.030(3) 0.043(3) 0.003(3) 0.004(3) 0.001(3)
C6 0.040(4) 0.031(3) 0.036(3) 0.001(3) 0.013(3) -0.002(3)
C7 0.034(3) 0.032(3) 0.043(3) -0.008(3) 0.010(3) -0.004(3)
C8 0.034(3) 0.033(3) 0.042(3) -0.010(3) 0.007(3) -0.004(3)
C9 0.040(4) 0.044(4) 0.058(4) -0.005(3) 0.007(3) 0.006(3)
C10 0.038(4) 0.071(6) 0.085(6) -0.016(5) 0.003(4) 0.007(4)
C11 0.038(4) 0.072(6) 0.112(7) -0.012(5) 0.024(5) -0.014(4)
C12 0.048(4) 0.045(4) 0.075(5) -0.007(4) 0.019(4) -0.007(3)
C13 0.054(4) 0.041(4) 0.052(4) -0.003(3) -0.006(3) 0.004(3)
C14 0.047(4) 0.044(4) 0.058(4) 0.006(3) -0.003(4) 0.009(3)
C15 0.072(6) 0.066(5) 0.056(5) -0.008(4) -0.009(4) 0.007(4)
C16 0.066(6) 0.097(7) 0.062(5) 0.013(5) 0.011(5) 0.022(5)
C17 0.052(5) 0.087(7) 0.102(7) 0.020(6) 0.010(5) 0.003(5)
C18 0.042(4) 0.039(4) 0.061(4) -0.013(3) 0.005(3) -0.001(3)
C19 0.042(4) 0.036(3) 0.044(4) -0.009(3) 0.008(3) 0.000(3)
C20 0.038(3) 0.036(3) 0.037(3) -0.002(3) 0.004(3) 0.001(3)
C21 0.056(4) 0.048(4) 0.045(4) -0.007(3) -0.001(3) 0.009(3)
C22 0.066(5) 0.056(5) 0.064(5) -0.002(4) -0.013(4) 0.013(4)
C23 0.067(5) 0.067(5) 0.054(4) -0.015(4) -0.014(4) -0.001(4)
C24 0.061(5) 0.051(4) 0.046(4) -0.016(3) 0.004(4) -0.009(4)
C25 0.057(5) 0.052(5) 0.092(6) -0.012(4) -0.021(5) 0.017(4)
C26 0.077(5) 0.056(5) 0.066(5) -0.020(4) -0.007(4) 0.022(4)
C27 0.114(7) 0.056(5) 0.093(6) -0.033(5) -0.011(5) 0.005(5)
C28 0.111(7) 0.076(6) 0.126(8) -0.006(6) -0.037(6) -0.019(6)
C29 0.112(7) 0.103(7) 0.115(7) 0.007(6) 0.003(6) -0.021(6)
C30 0.054(5) 0.092(8) 0.107(8) 0.062(7) 0.031(5) 0.023(5)
C31 0.051(5) 0.086(6) 0.042(4) 0.021(4) 0.017(3) 0.029(4)
C32 0.055(4) 0.050(4) 0.035(3) -0.001(3) 0.002(3) 0.019(3)
C33 0.067(5) 0.058(5) 0.069(5) -0.022(4) 0.011(4) 0.016(4)
C34 0.108(9) 0.084(7) 0.097(7) -0.040(6) 0.009(7) 0.022(6)
C35 0.118(10) 0.116(10) 0.096(8) -0.041(7) 0.027(7) 0.047(8)
C36 0.084(7) 0.126(9) 0.055(5) 0.010(6) 0.030(5) 0.054(7)
C37 0.070(6) 0.089(7) 0.132(7) -0.006(7) 0.022(7) -0.027(6)
C38 0.072(6) 0.080(7) 0.134(8) 0.000(7) 0.015(7) -0.036(6)
C39 0.083(7) 0.090(7) 0.127(7) -0.004(7) 0.025(7) -0.027(6)
C40 0.090(7) 0.092(7) 0.142(8) -0.006(7) 0.020(7) -0.031(6)
C41 0.085(7) 0.092(7) 0.144(7) -0.009(6) 0.024(6) -0.027(6)
C37' 0.071(7) 0.087(7) 0.135(8) -0.004(7) 0.019(7) -0.029(6)
C38' 0.073(7) 0.083(7) 0.130(8) -0.009(7) 0.017(7) -0.033(6)
C39' 0.080(7) 0.087(7) 0.126(8) -0.008(7) 0.024(7) -0.025(6)
C40' 0.087(7) 0.093(7) 0.145(7) -0.012(7) 0.019(6) -0.028(6)
C41' 0.087(7) 0.084(7) 0.141(8) -0.007(7) 0.010(7) -0.028(7)
C42 0.055(5) 0.052(4) 0.036(3) 0.001(3) 0.007(3) 0.012(4)
C43 0.065(5) 0.037(4) 0.036(3) 0.001(3) 0.013(3) 0.014(3)
C44 0.058(4) 0.037(4) 0.030(3) 0.006(3) 0.012(3) 0.003(3)
C45 0.073(5) 0.041(4) 0.049(4) 0.008(3) 0.010(4) -0.003(4)
C46 0.117(8) 0.037(4) 0.064(5) 0.005(4) 0.026(5) -0.012(5)
C47 0.108(7) 0.054(5) 0.055(5) 0.020(4) 0.014(5) 0.010(5)
C48 0.086(6) 0.049(5) 0.056(5) 0.012(4) 0.011(4) 0.011(4)
C49 0.056(5) 0.054(5) 0.083(6) -0.005(4) -0.017(4) -0.005(4)
C50 0.063(5) 0.053(5) 0.065(5) -0.010(4) -0.011(4) -0.010(4)
C51 0.130(9) 0.075(7) 0.065(6) -0.003(5) 0.009(6) -0.024(7)
C52 0.153(14) 0.074(8) 0.136(12) 0.024(8) -0.067(10) -0.028(9)
C53 0.079(9) 0.062(8) 0.25(2) 0.001(10) -0.047(10) 0.003(6)
C54 0.151(10) 0.143(10) 0.111(9) -0.050(8) 0.030(8) 0.005(8)

loop_
_atom_type_symbol
_atom_type_description
_atom_type_scat_dispersion_real
_atom_type_scat_dispersion_imag
_atom_type_scat_source
C C 0.0033 0.0016 'International Tables Vol C Tables 4.2.6.8 and 6.1.1.4'
H H 0.0000 0.0000 'International Tables Vol C Tables 4.2.6.8 and 6.1.1.4'
N N 0.0061 0.0033 'International Tables Vol C Tables 4.2.6.8 and 6.1.1.4'
O O 0.0106 0.0060 'International Tables Vol C Tables 4.2.6.8 and 6.1.1.4'
Dy Dy -0.1892 4.4098 'International Tables Vol C Tables 4.2.6.8 and 6.1.1.4'

loop_
_geom_angle_atom_site_label_1
_geom_angle_atom_site_label_2
_geom_angle_atom_site_label_3
_geom_angle
_geom_angle_site_symmetry_1
_geom_angle_site_symmetry_3
O5 Dy1 O23 78.81(17) . .
O5 Dy1 O14 80.82(19) . .
O23 Dy1 O14 149.0(2) . .
O5 Dy1 O13 94.1(2) . .
O23 Dy1 O13 151.8(2) . .
O14 Dy1 O13 52.5(2) . .
O5 Dy1 O22 82.09(17) . .
O23 Dy1 O22 84.0(2) . .
O14 Dy1 O22 70.2(2) . .
O13 Dy1 O22 122.4(2) . .
O5 Dy1 O17 141.91(18) . .
O23 Dy1 O17 69.71(19) . .
O14 Dy1 O17 116.7(2) . .
O13 Dy1 O17 123.7(2) . .
O22 Dy1 O17 73.96(18) . .
O5 Dy1 O19 129.21(17) . .
O23 Dy1 O19 85.86(19) . .
O14 Dy1 O19 125.1(2) . .
O13 Dy1 O19 77.6(2) . .
O22 Dy1 O19 144.15(17) . .
O17 Dy1 O19 70.26(18) . .
O5 Dy1 O20 78.49(16) . .
O23 Dy1 O20 82.1(2) . .
O14 Dy1 O20 116.2(2) . .
O13 Dy1 O20 69.7(2) . .
O22 Dy1 O20 157.97(18) . .
O17 Dy1 O20 116.47(18) . .
O19 Dy1 O20 51.40(16) . .
O5 Dy1 O16 155.75(18) . .
O23 Dy1 O16 120.65(19) . .
O14 Dy1 O16 75.4(2) . .
O13 Dy1 O16 75.0(2) . .
O22 Dy1 O16 85.65(19) . .
O17 Dy1 O16 51.3(2) . .
O19 Dy1 O16 70.38(18) . .
O20 Dy1 O16 116.19(18) . .
C6 N1 C13 122.7(5) . .
C6 N1 H1 118.7 . .
C13 N1 H1 118.7 . .
C18 N2 C25 121.6(6) . .
C18 N2 H2 119.2 . .
C25 N2 H2 119.2 . .
C30 N3 C37 106.3(12) . .
C30 N3 C37' 136.9(11) . .
C37 N3 C37' 46.6(10) . .
C30 N3 H3 126.8 . .
C37 N3 H3 126.8 . .
C37' N3 H3 87.9 . .
C30 N3 H3' 112.1 . .
C37 N3 H3' 122.8 . .
C37' N3 H3' 111.0 . .
H3 N3 H3' 40.0 . .
C42 N4 C49 121.2(6) . .
C42 N4 H4 119.4 . .
C49 N4 H4 119.4 . .
O15 N5 O14 122.1(10) . .
O15 N5 O13 122.4(10) . .
O14 N5 O13 115.6(7) . .
O18 N6 O17 122.0(8) . .
O18 N6 O16 123.3(8) . .
O17 N6 O16 114.7(6) . .
O21 N7 O19 122.5(6) . .
O21 N7 O20 121.6(6) . .
O19 N7 O20 116.0(6) . .
C8 O1 C2 118.7(4) . .
C20 O2 C3 116.5(4) . .
C32 O3 C4 117.7(5) . .
C44 O4 C5 117.6(5) . .
C6 O5 Dy1 168.5(4) . .
C17 O6 C14 106.7(7) . .
C29 O8 C26 105.2(9) . .
C38 O10 C41 106.2(10) . .
C38' O10' C41' 104.6(10) . .
C50 O12 C53 104.9(10) . .
N5 O13 Dy1 95.9(5) . .
N5 O14 Dy1 96.0(5) . .
N6 O16 Dy1 95.4(4) . .
N6 O17 Dy1 97.9(4) . .
N7 O19 Dy1 97.0(4) . .
N7 O20 Dy1 95.4(4) . .
Dy1 O22 H55 98.9 . .
Dy1 O22 H56 94.7 . .
H55 O22 H56 108.4 . .
Dy1 O23 H57 115.8 . .
Dy1 O23 H58 138.0 . .
H57 O23 H58 105.9 . .
C54 O24 H24 109.5 . .
C5 C1 C2 109.9(5) . .
C5 C1 C3 109.2(5) . .
C2 C1 C3 110.9(5) . .
C5 C1 C4 111.7(5) . .
C2 C1 C4 107.1(5) . .
C3 C1 C4 108.0(5) . .
O1 C2 C1 106.9(4) . .
O1 C2 H2A 110.4 . .
C1 C2 H2A 110.4 . .
O1 C2 H2B 110.4 . .
C1 C2 H2B 110.4 . .
H2A C2 H2B 108.6 . .
O2 C3 C1 109.5(5) . .
O2 C3 H3A 109.8 . .
C1 C3 H3A 109.8 . .
O2 C3 H3B 109.8 . .
C1 C3 H3B 109.8 . .
H3A C3 H3B 108.2 . .
O3 C4 C1 109.3(5) . .
O3 C4 H4A 109.8 . .
C1 C4 H4A 109.8 . .
O3 C4 H4B 109.8 . .
C1 C4 H4B 109.8 . .
H4A C4 H4B 108.3 . .
O4 C5 C1 109.7(5) . .
O4 C5 H5A 109.7 . .
C1 C5 H5A 109.7 . .
O4 C5 H5B 109.7 . .
C1 C5 H5B 109.7 . .
H5A C5 H5B 108.2 . .
O5 C6 N1 121.8(6) . .
O5 C6 C7 121.1(6) . .
N1 C6 C7 117.1(5) . .
C12 C7 C8 119.6(6) . .
C12 C7 C6 118.5(6) . .
C8 C7 C6 121.8(5) . .
O1 C8 C7 116.9(5) . .
O1 C8 C9 123.9(6) . .
C7 C8 C9 119.3(6) . .
C10 C9 C8 119.1(7) . .
C10 C9 H9 120.5 . .
C8 C9 H9 120.5 . .
C11 C10 C9 121.4(7) . .
C11 C10 H10 119.3 . .
C9 C10 H10 119.3 . .
C12 C11 C10 120.2(7) . .
C12 C11 H11 119.9 . .
C10 C11 H11 119.9 . .
C11 C12 C7 120.4(7) . .
C11 C12 H12 119.8 . .
C7 C12 H12 119.8 . .
N1 C13 C14 113.0(6) . .
N1 C13 H13A 109.0 . .
C14 C13 H13A 109.0 . .
N1 C13 H13B 109.0 . .
C14 C13 H13B 109.0 . .
H13A C13 H13B 107.8 . .
C15 C14 O6 109.5(7) . .
C15 C14 C13 133.9(8) . .
O6 C14 C13 116.6(6) . .
C14 C15 C16 106.4(8) . .
C14 C15 H15 126.8 . .
C16 C15 H15 126.8 . .
C17 C16 C15 106.8(8) . .
C17 C16 H16 126.6 . .
C15 C16 H16 126.6 . .
C16 C17 O6 110.5(9) . .
C16 C17 H17 124.8 . .
O6 C17 H17 124.8 . .
O7 C18 N2 119.3(7) . .
O7 C18 C19 120.8(6) . .
N2 C18 C19 119.9(6) . .
C24 C19 C20 118.1(6) . .
C24 C19 C18 114.3(6) . .
C20 C19 C18 127.6(6) . .
C21 C20 O2 121.7(5) . .
C21 C20 C19 119.4(6) . .
O2 C20 C19 118.8(5) . .
C20 C21 C22 121.0(7) . .
C20 C21 H21 119.5 . .
C22 C21 H21 119.5 . .
C23 C22 C21 119.9(7) . .
C23 C22 H22A 120.0 . .
C21 C22 H22A 120.0 . .
C24 C23 C22 119.3(7) . .
C24 C23 H23A 120.4 . .
C22 C23 H23A 120.4 . .
C23 C24 C19 122.3(7) . .
C23 C24 H24A 118.9 . .
C19 C24 H24A 118.9 . .
C26 C25 N2 113.3(7) . .
C26 C25 H25A 108.9 . .
N2 C25 H25A 108.9 . .
C26 C25 H25B 108.9 . .
N2 C25 H25B 108.9 . .
H25A C25 H25B 107.7 . .
C27 C26 O8 108.2(10) . .
C27 C26 C25 130.0(9) . .
O8 C26 C25 121.8(8) . .
C26 C27 C28 106.0(10) . .
C26 C27 H27 127.0 . .
C28 C27 H27 127.0 . .
C29 C28 C27 108.9(12) . .
C29 C28 H28 125.6 . .
C27 C28 H28 125.6 . .
C28 C29 O8 111.7(14) . .
C28 C29 H29 124.2 . .
O8 C29 H29 124.2 . .
O9 C30 N3 122.6(12) . .
O9 C30 C31 119.3(12) . .
N3 C30 C31 118.1(8) . .
C36 C31 C32 117.9(9) . .
C36 C31 C30 116.7(9) . .
C32 C31 C30 125.3(8) . .
C33 C32 O3 123.4(7) . .
C33 C32 C31 119.7(7) . .
O3 C32 C31 116.8(7) . .
C32 C33 C34 121.0(9) . .
C32 C33 H33 119.5 . .
C34 C33 H33 119.5 . .
C35 C34 C33 120.0(11) . .
C35 C34 H34 120.0 . .
C33 C34 H34 120.0 . .
C36 C35 C34 118.8(9) . .
C36 C35 H35 120.6 . .
C34 C35 H35 120.6 . .
C35 C36 C31 122.4(10) . .
C35 C36 H36 118.8 . .
C31 C36 H36 118.8 . .
C38 C37 N3 106.7(19) . .
C38 C37 H37A 110.4 . .
N3 C37 H37A 110.4 . .
C38 C37 H37B 110.4 . .
N3 C37 H37B 110.4 . .
H37A C37 H37B 108.6 . .
C39 C38 O10 112.2(10) . .
C39 C38 C37 124.6(14) . .
O10 C38 C37 123.2(14) . .
C38 C39 C40 106.0(10) . .
C38 C39 H39 127.0 . .
C40 C39 H39 127.0 . .
C41 C40 C39 108.1(10) . .
C41 C40 H40 125.9 . .
C39 C40 H40 125.9 . .
C40 C41 O10 107.1(10) . .
C40 C41 H41 126.4 . .
O10 C41 H41 126.4 . .
C38' C37' N3 106(2) . .
C38' C37' H37C 110.5 . .
N3 C37' H37C 110.5 . .
C38' C37' H37D 110.5 . .
N3 C37' H37D 110.5 . .
H37C C37' H37D 108.7 . .
C39' C38' O10' 112.6(10) . .
C39' C38' C37' 128.3(16) . .
O10' C38' C37' 118.8(14) . .
C38' C39' C40' 107.8(11) . .
C38' C39' H39' 126.1 . .
C40' C39' H39' 126.1 . .
C39' C40' C41' 107.5(11) . .
C39' C40' H40' 126.2 . .
C41' C40' H40' 126.2 . .
C40' C41' O10' 106.8(10) . .
C40' C41' H41' 126.6 . .
O10' C41' H41' 126.6 . .
O11 C42 N4 119.5(7) . .
O11 C42 C43 121.1(7) . .
N4 C42 C43 119.4(6) . .
C48 C43 C44 117.5(7) . .
C48 C43 C42 115.9(7) . .
C44 C43 C42 126.5(6) . .
O4 C44 C45 120.8(6) . .
O4 C44 C43 118.2(6) . .
C45 C44 C43 120.9(6) . .
C46 C45 C44 119.6(8) . .
C46 C45 H45 120.2 . .
C44 C45 H45 120.2 . .
C47 C46 C45 120.3(8) . .
C47 C46 H46 119.8 . .
C45 C46 H46 119.8 . .
C46 C47 C48 119.4(8) . .
C46 C47 H47 120.3 . .
C48 C47 H47 120.3 . .
C47 C48 C43 122.2(8) . .
C47 C48 H48 118.9 . .
C43 C48 H48 118.9 . .
N4 C49 C50 112.6(6) . .
N4 C49 H49A 109.1 . .
C50 C49 H49A 109.1 . .
N4 C49 H49B 109.1 . .
C50 C49 H49B 109.1 . .
H49A C49 H49B 107.8 . .
C51 C50 O12 110.0(9) . .
C51 C50 C49 134.1(10) . .
O12 C50 C49 115.9(8) . .
C50 C51 C52 108.8(12) . .
C50 C51 H51 125.6 . .
C52 C51 H51 125.6 . .
C53 C52 C51 106.0(13) . .
C53 C52 H52 127.0 . .
C51 C52 H52 127.0 . .
C52 C53 O12 110.3(12) . .
C52 C53 H53 124.9 . .
O12 C53 H53 124.9 . .
O24 C54 O24 180.0(14) 3_656 .
O24 C54 H54A 72.9 3_656 .
O24 C54 H54A 107.1 . .
O24 C54 H54B 71.0 3_656 .
O24 C54 H54B 109.0 . .
H54A C54 H54B 109.5 . .
O24 C54 H54C 67.7 3_656 .
O24 C54 H54C 112.3 . .
H54A C54 H54C 109.5 . .
H54B C54 H54C 109.5 . .

loop_
_geom_bond_atom_site_label_1
_geom_bond_atom_site_label_2
_geom_bond_distance
_geom_bond_site_symmetry_2
Dy1 O5 2.281(4) .
Dy1 O23 2.316(5) .
Dy1 O14 2.414(6) .
Dy1 O13 2.416(6) .
Dy1 O22 2.416(5) .
Dy1 O17 2.430(5) .
Dy1 O19 2.442(5) .
Dy1 O20 2.468(5) .
Dy1 O16 2.479(5) .
N1 C6 1.328(8) .
N1 C13 1.466(9) .
N1 H1 0.8600 .
N2 C18 1.328(9) .
N2 C25 1.470(9) .
N2 H2 0.8600 .
N3 C30 1.265(14) .
N3 C37 1.52(2) .
N3 C37' 1.64(2) .
N3 H3 0.8600 .
N3 H3' 0.8600 .
N4 C42 1.320(9) .
N4 C49 1.459(9) .
N4 H4 0.8600 .
N5 O15 1.213(10) .
N5 O14 1.263(10) .
N5 O13 1.263(10) .
N6 O18 1.211(8) .
N6 O17 1.260(8) .
N6 O16 1.264(9) .
N7 O21 1.216(7) .
N7 O19 1.251(7) .
N7 O20 1.260(8) .
O1 C8 1.361(7) .
O1 C2 1.431(7) .
O2 C20 1.383(7) .
O2 C3 1.434(7) .
O3 C32 1.371(8) .
O3 C4 1.424(7) .
O4 C44 1.384(7) .
O4 C5 1.445(7) .
O5 C6 1.246(7) .
O6 C17 1.354(11) .
O6 C14 1.357(9) .
O7 C18 1.224(8) .
O8 C29 1.367(14) .
O8 C26 1.391(12) .
O9 C30 1.221(10) .
O10 C38 1.407(15) .
O10 C41 1.434(16) .
O10' C38' 1.412(15) .
O10' C41' 1.480(16) .
O11 C42 1.239(8) .
O12 C50 1.363(11) .
O12 C53 1.381(16) .
O22 H55 0.8496 .
O22 H56 0.8501 .
O23 H57 0.8500 .
O23 H58 0.8500 .
O24 C54 1.514(17) .
O24 H24 0.8200 .
C1 C5 1.511(8) .
C1 C2 1.530(8) .
C1 C3 1.531(8) .
C1 C4 1.545(8) .
C2 H2A 0.9700 .
C2 H2B 0.9700 .
C3 H3A 0.9700 .
C3 H3B 0.9700 .
C4 H4A 0.9700 .
C4 H4B 0.9700 .
C5 H5A 0.9700 .
C5 H5B 0.9700 .
C6 C7 1.498(9) .
C7 C12 1.383(9) .
C7 C8 1.391(9) .
C8 C9 1.399(9) .
C9 C10 1.366(10) .
C9 H9 0.9300 .
C10 C11 1.366(12) .
C10 H10 0.9300 .
C11 C12 1.355(11) .
C11 H11 0.9300 .
C12 H12 0.9300 .
C13 C14 1.485(10) .
C13 H13A 0.9700 .
C13 H13B 0.9700 .
C14 C15 1.339(11) .
C15 C16 1.416(13) .
C15 H15 0.9300 .
C16 C17 1.317(13) .
C16 H16 0.9300 .
C17 H17 0.9300 .
C18 C19 1.502(10) .
C19 C24 1.395(9) .
C19 C20 1.397(9) .
C20 C21 1.379(9) .
C21 C22 1.391(10) .
C21 H21 0.9300 .
C22 C23 1.368(11) .
C22 H22A 0.9300 .
C23 C24 1.368(11) .
C23 H23A 0.9300 .
C24 H24A 0.9300 .
C25 C26 1.467(13) .
C25 H25A 0.9700 .
C25 H25B 0.9700 .
C26 C27 1.306(12) .
C27 C28 1.435(16) .
C27 H27 0.9300 .
C28 C29 1.215(16) .
C28 H28 0.9300 .
C29 H29 0.9300 .
C30 C31 1.491(14) .
C31 C36 1.386(12) .
C31 C32 1.406(10) .
C32 C33 1.358(11) .
C33 C34 1.392(12) .
C33 H33 0.9300 .
C34 C35 1.372(16) .
C34 H34 0.9300 .
C35 C36 1.367(16) .
C35 H35 0.9300 .
C36 H36 0.9300 .
C37 C38 1.429(14) .
C37 H37A 0.9700 .
C37 H37B 0.9700 .
C38 C39 1.372(15) .
C39 C40 1.447(16) .
C39 H39 0.9300 .
C40 C41 1.430(16) .
C40 H40 0.9300 .
C41 H41 0.9300 .
C37' C38' 1.420(14) .
C37' H37C 0.9700 .
C37' H37D 0.9700 .
C38' C39' 1.361(15) .
C39' C40' 1.431(16) .
C39' H39' 0.9300 .
C40' C41' 1.439(17) .
C40' H40' 0.9300 .
C41' H41' 0.9300 .
C42 C43 1.481(10) .
C43 C48 1.387(10) .
C43 C44 1.391(10) .
C44 C45 1.386(10) .
C45 C46 1.384(10) .
C45 H45 0.9300 .
C46 C47 1.371(13) .
C46 H46 0.9300 .
C47 C48 1.373(12) .
C47 H47 0.9300 .
C48 H48 0.9300 .
C49 C50 1.470(11) .
C49 H49A 0.9700 .
C49 H49B 0.9700 .
C50 C51 1.302(12) .
C51 C52 1.391(17) .
C51 H51 0.9300 .
C52 C53 1.32(2) .
C52 H52 0.9300 .
C53 H53 0.9300 .
C54 O24 1.514(17) 3_656
C54 H54A 0.9600 .
C54 H54B 0.9600 .
C54 H54C 0.9600 .
